data_4300759
loop_
_publ_author_name
'Zhou, Xiangting'
'Day, Anthony I.'
'Edwards, Alison J.'
'Willis, Anthony C.'
'Jackson, W. Gregory'

_publ_section_title
;
 Facile C--H Bond Activation: Synthesis of the N4C Donor Set Pentadentate
 Ligand 1,4-Bis(2-pyridylmethyl)-1,4-diazacyclononane (dmpdacn) and a
 Structural Study of Its Alkyl--Cobalt(III) Complex
 [Co(dmpdacn-C)(OH2)](ClO4)2&#x00B7;H2O and Its Hydroxylated Derivative
 [Co(dmpdacnOH-O)Cl](ClO4)2&#x00B7;C3H6O
;
_journal_coden_ASTM INOCAJ
_journal_issue 2
_journal_name_full 'Inorganic Chemistry'
_journal_page_first 452
_journal_page_last 460
_journal_paper_doi 10.1021/ic040081q
_journal_volume 44
_journal_year 2005
_chemical_formula_moiety ' C19 H27 Co N4 O 2+, 2(Cl O4 -), H2 O'
_chemical_formula_sum 'C19 H29 Cl2 Co N4 O10'
_chemical_formula_weight 603.30
_space_group_IT_number 9
_symmetry_cell_setting monoclinic
_symmetry_space_group_name_Hall 'C -2yc'
_symmetry_space_group_name_H-M 'C 1 c 1'
_cell_angle_alpha 90
_cell_angle_beta 108.4631(13)
_cell_angle_gamma 90
_cell_formula_units_Z 4
_cell_length_a 9.1169(2)
_cell_length_b 25.5635(6)
_cell_length_c 11.4461(2)
_cell_measurement_temperature 295
_cell_volume 2530.32(9)
_diffrn_ambient_temperature 295
_exptl_crystal_density_diffrn 1.584
_cod_duplicate_entry 4308356
_cod_depositor_comments
;
The following automatic conversions were performed:
'_symmetry_cell_setting' value 'Monoclinic ' changed to 'monoclinic'
according to '/home/saulius/struct/CIF-dictionaries/cif_core.dic'
dictionary named 'cif_core.dic' version 2.4.1 from 2010-06-29.

Automatic conversion script
Id: cif_fix_enum 1527 2010-12-29 10:47:43Z saulius 
;
_cod_original_sg_symbol_H-M 'C c'
_cod_original_formula_sum ' C19 H29 Cl2 Co N4 O10 '
_cod_database_code 4300759

loop_
_symmetry_equiv_pos_as_xyz
x,y,z
x+1/2,y+1/2,z
x,-y,z+1/2
x+1/2,-y+1/2,z+1/2

loop_
_atom_site_label
_atom_site_type_symbol
_atom_site_fract_x
_atom_site_fract_y
_atom_site_fract_z
_atom_site_U_iso_or_equiv
_atom_site_occupancy
_atom_site_adp_type
Co1 co 0.50239(14) 0.366690(13) 0.50015(12) 0.0394 1.0000 Uani
Cl1 cl 0.96636(17) 0.52483(3) 0.50895(13) 0.0603 1.0000 Uani
Cl2 cl 0.91883(18) 0.24300(4) 0.51086(15) 0.0713 1.0000 Uani
O1 o 0.9465(5) 0.41179(12) 0.7098(3) 0.0861 1.0000 Uani
O2 o 1.0832(5) 0.55001(17) 0.4731(5) 0.1222 1.0000 Uani
O3 o 0.8196(6) 0.5412(2) 0.4290(5) 0.1342 0.896(8) Uani
O4 o 0.9797(6) 0.46985(13) 0.5061(6) 0.1106 0.896(8) Uani
O5 o 0.9707(7) 0.5421(3) 0.6268(5) 0.1365 0.896(8) Uani
O6 o 1.0720(5) 0.2378(3) 0.5811(8) 0.1942 1.0000 Uani
O7 o 0.8616(7) 0.19761(17) 0.4374(4) 0.1323 1.0000 Uani
O8 o 0.8880(6) 0.28805(18) 0.4339(5) 0.1442 1.0000 Uani
O9 o 0.8263(5) 0.24578(17) 0.5903(3) 0.1022 1.0000 Uani
O10 o 0.7096(3) 0.3488(1) 0.6099(2) 0.0556 1.0000 Uani
O13 o 1.060(3) 0.4880(12) 0.594(3) 0.097(9) 0.104(8) Uiso
O14 o 0.877(3) 0.4994(12) 0.400(2) 0.097(9) 0.104(8) Uiso
O15 o 0.889(3) 0.558(1) 0.565(3) 0.097(9) 0.104(8) Uiso
N4 n 0.4128(4) 0.35603(12) 0.6320(3) 0.0594 1.0000 Uani
N7 n 0.4731(3) 0.28662(9) 0.4789(2) 0.0452 1.0000 Uani
N10 n 0.2992(3) 0.3855(1) 0.3934(3) 0.0479 1.0000 Uani
N13 n 0.5621(3) 0.3793(1) 0.3550(3) 0.0433 1.0000 Uani
C1 c 0.5305(5) 0.44083(13) 0.5485(3) 0.0585 1.0000 Uani
C2 c 0.4876(6) 0.44751(16) 0.6682(4) 0.0770 1.0000 Uani
C3 c 0.4859(6) 0.39496(17) 0.7300(3) 0.0762 1.0000 Uani
C5 c 0.4482(6) 0.30116(15) 0.6792(4) 0.0701 1.0000 Uani
C6 c 0.4414(4) 0.26464(13) 0.5753(4) 0.0567 1.0000 Uani
C8 c 0.4295(5) 0.47196(13) 0.4398(4) 0.0637 1.0000 Uani
C9 c 0.2731(4) 0.44429(14) 0.3937(4) 0.0638 1.0000 Uani
C11 c 0.2899(4) 0.36734(13) 0.2679(3) 0.0511 1.0000 Uani
C12 c 0.4405(4) 0.38065(11) 0.2497(3) 0.0458 1.0000 Uani
C14 c 0.2408(5) 0.36443(18) 0.5809(4) 0.0752 1.0000 Uani
C15 c 0.1875(4) 0.35726(16) 0.4424(4) 0.0648 1.0000 Uani
C16 c 0.4147(5) 0.21177(16) 0.5805(5) 0.0778 1.0000 Uani
C17 c 0.4255(6) 0.18006(15) 0.4864(5) 0.0891 1.0000 Uani
C18 c 0.4630(5) 0.20193(15) 0.3898(4) 0.0781 1.0000 Uani
C19 c 0.4847(4) 0.25513(13) 0.3883(3) 0.0553 1.0000 Uani
C20 c 0.4603(5) 0.39327(14) 0.1376(3) 0.0613 1.0000 Uani
C21 c 0.6071(5) 0.40480(16) 0.1343(4) 0.0724 1.0000 Uani
C22 c 0.7293(5) 0.40399(16) 0.2417(4) 0.0684 1.0000 Uani
C23 c 0.7036(4) 0.39098(13) 0.3501(3) 0.0533 1.0000 Uani
H1 h 0.764(3) 0.3749(12) 0.627(3) 0.0670 1.0000 Uiso
H2 h 0.754(3) 0.3283(14) 0.578(3) 0.0670 1.0000 Uiso
H3 h 0.957(6) 0.4301(18) 0.654(4) 0.1030 1.0000 Uiso
H4 h 0.899(7) 0.4304(19) 0.747(5) 0.1030 1.0000 Uiso
H11 h 0.6391(5) 0.45370(13) 0.5674(3) 0.0690 1.0000 Uiso
H21 h 0.5655(6) 0.47080(16) 0.7261(4) 0.0934 1.0000 Uiso
H22 h 0.3828(6) 0.46380(16) 0.6476(4) 0.0934 1.0000 Uiso
H31 h 0.4247(6) 0.39771(17) 0.7884(3) 0.0942 1.0000 Uiso
H32 h 0.5940(6) 0.38395(17) 0.7760(3) 0.0942 1.0000 Uiso
H51 h 0.5541(6) 0.30003(15) 0.7409(4) 0.0892 1.0000 Uiso
H52 h 0.3706(6) 0.28998(15) 0.7194(4) 0.0892 1.0000 Uiso
H81 h 0.4157(5) 0.50841(13) 0.4662(4) 0.0757 1.0000 Uiso
H82 h 0.4783(5) 0.47314(13) 0.3729(4) 0.0757 1.0000 Uiso
H91 h 0.2111(4) 0.45272(14) 0.4494(4) 0.0767 1.0000 Uiso
H92 h 0.2161(4) 0.45633(14) 0.3082(4) 0.0767 1.0000 Uiso
H111 h 0.2033(4) 0.38549(13) 0.2047(3) 0.0587 1.0000 Uiso
H112 h 0.2726(4) 0.32868(13) 0.2611(3) 0.0587 1.0000 Uiso
H141 h 0.2153(5) 0.40069(18) 0.6010(4) 0.0975 1.0000 Uiso
H142 h 0.1868(5) 0.33852(18) 0.6185(4) 0.0975 1.0000 Uiso
H151 h 0.0814(4) 0.37216(16) 0.4056(4) 0.0807 1.0000 Uiso
H152 h 0.1862(4) 0.31922(16) 0.4218(4) 0.0807 1.0000 Uiso
H161 h 0.3879(5) 0.19664(16) 0.6517(5) 0.0926 1.0000 Uiso
H171 h 0.4062(6) 0.14160(15) 0.4882(5) 0.0995 1.0000 Uiso
H181 h 0.4743(5) 0.17946(15) 0.3217(4) 0.0853 1.0000 Uiso
H191 h 0.5100(4) 0.27096(13) 0.3171(3) 0.0624 1.0000 Uiso
H201 h 0.3698(5) 0.39400(14) 0.0605(3) 0.0729 1.0000 Uiso
H211 h 0.6241(5) 0.41364(16) 0.0544(4) 0.0924 1.0000 Uiso
H221 h 0.8359(5) 0.41277(16) 0.2410(4) 0.0876 1.0000 Uiso
H231 h 0.7932(4) 0.39023(13) 0.4279(3) 0.0659 1.0000 Uiso

loop_
_atom_site_aniso_label
_atom_site_aniso_U_11
_atom_site_aniso_U_22
_atom_site_aniso_U_33
_atom_site_aniso_U_23
_atom_site_aniso_U_13
_atom_site_aniso_U_12
Co1 0.04474(17) 0.03846(15) 0.03611(14) -0.00055(17) 0.01448(11) 0.00389(17)
Cl1 0.0675(6) 0.0517(4) 0.0652(5) -0.0087(4) 0.0258(4) 0.0016(3)
Cl2 0.0701(6) 0.0606(5) 0.0912(6) 0.0082(4) 0.0367(5) 0.0124(4)
O1 0.103(2) 0.0711(18) 0.0765(19) -0.0003(15) 0.0180(16) -0.0263(17)
O2 0.119(3) 0.094(3) 0.181(5) -0.003(3) 0.088(3) -0.025(2)
O3 0.094(3) 0.144(5) 0.125(4) 0.016(3) -0.021(3) 0.011(3)
O4 0.129(4) 0.0526(16) 0.182(5) -0.008(3) 0.095(4) -0.002(2)
O5 0.127(4) 0.200(6) 0.081(3) -0.052(3) 0.031(3) 0.028(4)
O6 0.058(2) 0.167(5) 0.340(9) 0.070(6) 0.037(4) 0.035(3)
O7 0.238(6) 0.083(3) 0.089(2) -0.0155(18) 0.069(3) 0.002(3)
O8 0.137(4) 0.085(3) 0.216(5) 0.073(3) 0.065(4) 0.012(2)
O9 0.093(2) 0.143(3) 0.0754(19) -0.005(2) 0.0328(17) 0.020(2)
O10 0.0575(13) 0.0519(12) 0.0479(12) -0.005(1) 0.003(1) 0.006(1)
N4 0.079(2) 0.0573(16) 0.0508(15) 0.0047(13) 0.0327(14) 0.0132(14)
N7 0.0476(15) 0.0388(11) 0.0468(15) 0.0012(9) 0.0117(12) 0.0000(9)
N10 0.0463(14) 0.0461(13) 0.0521(14) 0.004(1) 0.0167(11) 0.0068(11)
N13 0.0452(13) 0.0404(12) 0.0455(13) 0.001(1) 0.016(1) 0.0012(9)
C1 0.069(2) 0.0481(17) 0.0552(16) -0.0072(13) 0.0154(15) 0.0035(15)
C2 0.106(3) 0.065(2) 0.063(2) -0.0212(18) 0.030(2) 0.010(2)
C3 0.111(3) 0.076(3) 0.0477(19) -0.0099(16) 0.035(2) 0.011(2)
C5 0.097(3) 0.067(2) 0.059(2) 0.0191(16) 0.043(2) 0.0119(19)
C6 0.0546(18) 0.0505(17) 0.0657(19) 0.0164(15) 0.0201(15) 0.0002(14)
C8 0.080(2) 0.0403(16) 0.069(2) 0.0021(14) 0.0212(18) 0.0091(15)
C9 0.067(2) 0.0536(18) 0.071(2) 0.0062(15) 0.0222(16) 0.0216(15)
C11 0.0475(15) 0.0518(16) 0.0474(14) 0.0006(12) 0.0055(12) 0.0030(13)
C12 0.0539(16) 0.0426(14) 0.0394(13) 0.003(1) 0.0124(12) 0.0047(11)
C14 0.075(2) 0.083(3) 0.085(3) 0.012(2) 0.051(2) 0.012(2)
C15 0.0485(18) 0.071(2) 0.082(2) 0.0147(18) 0.0311(17) 0.0071(15)
C16 0.073(2) 0.054(2) 0.105(3) 0.024(2) 0.025(2) -0.0012(17)
C17 0.086(3) 0.0392(18) 0.124(4) 0.012(2) 0.007(3) -0.0045(18)
C18 0.077(2) 0.0481(19) 0.088(3) -0.0179(19) -0.004(2) 0.0020(17)
C19 0.0567(19) 0.0469(16) 0.0524(16) -0.0097(13) 0.0034(14) 0.0048(13)
C20 0.083(2) 0.0554(19) 0.0436(16) 0.0071(13) 0.0179(15) 0.0084(16)
C21 0.095(3) 0.074(2) 0.062(2) 0.0186(18) 0.044(2) 0.010(2)
C22 0.070(2) 0.069(2) 0.080(2) 0.0161(19) 0.0431(19) 0.0032(18)
C23 0.0507(16) 0.0545(17) 0.0595(18) 0.0062(13) 0.0245(14) 0.0010(13)

loop_
_geom_bond_atom_site_label_1
_geom_bond_site_symmetry_1
_geom_bond_atom_site_label_2
_geom_bond_site_symmetry_2
_geom_bond_distance
_geom_bond_publ_flag
Co1 . O10 . 1.963(2) yes
Co1 . N4 . 1.949(3) yes
Co1 . N7 . 2.069(2) yes
Co1 . N10 . 1.930(3) yes
Co1 . N13 . 1.932(3) yes
Co1 . C1 . 1.968(3) yes
Cl1 . O2 . 1.412(4) yes
Cl1 . O3 . 1.424(4) yes
Cl1 . O4 . 1.412(3) yes
Cl1 . O5 . 1.408(4) yes
Cl1 . O13 . 1.427(18) yes
Cl1 . O14 . 1.413(18) yes
Cl1 . O15 . 1.374(18) yes
Cl2 . O6 . 1.379(5) yes
Cl2 . O7 . 1.431(4) yes
Cl2 . O8 . 1.423(4) yes
Cl2 . O9 . 1.424(4) yes
O1 . H3 . 0.83(4) no
O1 . H4 . 0.84(4) no
O10 . H1 . 0.82(3) no
O10 . H2 . 0.81(3) no
N4 . C3 . 1.490(5) yes
N4 . C5 . 1.501(5) yes
N4 . C14 . 1.506(5) yes
N7 . C6 . 1.348(4) yes
N7 . C19 . 1.344(4) yes
N10 . C9 . 1.521(4) yes
N10 . C11 . 1.486(4) yes
N10 . C15 . 1.495(4) yes
N13 . C12 . 1.355(4) yes
N13 . C23 . 1.343(4) yes
C1 . C2 . 1.549(5) yes
C1 . C8 . 1.518(5) yes
C1 . H11 . 1.000 no
C2 . C3 . 1.521(6) yes
C2 . H21 . 1.000 no
C2 . H22 . 1.000 no
C3 . H31 . 1.000 no
C3 . H32 . 1.000 no
C5 . C6 . 1.498(5) yes
C5 . H51 . 1.000 no
C5 . H52 . 1.000 no
C6 . C16 . 1.378(5) yes
C8 . C9 . 1.528(6) yes
C8 . H81 . 1.000 no
C8 . H82 . 1.000 no
C9 . H91 . 1.000 no
C9 . H92 . 1.000 no
C11 . C12 . 1.492(5) yes
C11 . H111 . 1.000 no
C11 . H112 . 1.000 no
C12 . C20 . 1.390(4) yes
C14 . C15 . 1.515(6) yes
C14 . H141 . 1.000 no
C14 . H142 . 1.000 no
C15 . H151 . 1.000 no
C15 . H152 . 1.000 no
C16 . C17 . 1.377(7) yes
C16 . H161 . 1.000 no
C17 . C18 . 1.375(7) yes
C17 . H171 . 1.000 no
C18 . C19 . 1.375(5) yes
C18 . H181 . 1.000 no
C19 . H191 . 1.000 no
C20 . C21 . 1.382(6) yes
C20 . H201 . 1.000 no
C21 . C22 . 1.373(6) yes
C21 . H211 . 1.000 no
C22 . C23 . 1.375(5) yes
C22 . H221 . 1.000 no
C23 . H231 . 1.000 no
